data_7112685
loop_
_publ_author_name
'Bhat, Vikram'
'Rawal, Viresh H.'

_publ_section_title
;
 Stereocontrolled synthesis of 20,21-dihydro N-methylwelwitindolinone B
 isothiocyanate.
;
_journal_issue 34
_journal_name_full 'Chemical communications (Cambridge, England)'
_journal_page_first 9705
_journal_page_last 9707
_journal_paper_doi 10.1039/c1cc13498a
_journal_volume 47
_journal_year 2011
_chemical_formula_sum 'C22 H26 Cl N O2'
_chemical_formula_weight 371.89
_chemical_name_systematic
;
?
;
_space_group_IT_number 4
_symmetry_space_group_name_Hall 'P 2yb'
_symmetry_space_group_name_H-M 'P 1 21 1'
_atom_sites_solution_hydrogens geom
_atom_sites_solution_primary direct
_atom_sites_solution_secondary difmap
_audit_creation_method SHELXL-97
_cell_angle_alpha 90.00
_cell_angle_beta 106.377(5)
_cell_angle_gamma 90.00
_cell_formula_units_Z 4
_cell_length_a 9.746(3)
_cell_length_b 13.298(4)
_cell_length_c 15.127(5)
_cell_measurement_temperature 100(2)
_cell_volume 1881.0(10)
_computing_structure_refinement 'SHELXL-97 (Sheldrick, 1997)'
_computing_structure_solution 'SHELXS-97 (Sheldrick, 1990)'
_diffrn_ambient_temperature 100(2)
_diffrn_measured_fraction_theta_full 0.993
_diffrn_measured_fraction_theta_max 0.993
_diffrn_radiation_monochromator graphite
_diffrn_radiation_source 'fine-focus sealed tube'
_diffrn_radiation_type MoK\a
_diffrn_radiation_wavelength 0.71073
_diffrn_reflns_av_R_equivalents 0.1331
_diffrn_reflns_av_sigmaI/netI 0.1763
_diffrn_reflns_limit_h_max 10
_diffrn_reflns_limit_h_min -10
_diffrn_reflns_limit_k_max 14
_diffrn_reflns_limit_k_min -14
_diffrn_reflns_limit_l_max 16
_diffrn_reflns_limit_l_min -16
_diffrn_reflns_number 15755
_diffrn_reflns_theta_full 23.60
_diffrn_reflns_theta_max 23.60
_diffrn_reflns_theta_min 1.40
_exptl_absorpt_coefficient_mu 0.219
_exptl_absorpt_correction_T_max 0.9741
_exptl_absorpt_correction_T_min 0.9020
_exptl_absorpt_correction_type multi-scan
_exptl_absorpt_process_details
;
absorption corrections were made based on correspondance of
equivalent intensities usingprogram SADABS (G. Sheldrick, Bruker
Analytical X-ray Systems, Madison, WI)
;
_exptl_crystal_density_diffrn 1.313
_exptl_crystal_density_method 'not measured'
_exptl_crystal_F_000 792
_exptl_crystal_size_max 0.48
_exptl_crystal_size_mid 0.12
_exptl_crystal_size_min 0.12
_refine_diff_density_max 0.287
_refine_diff_density_min -0.503
_refine_diff_density_rms 0.063
_refine_ls_abs_structure_details 'Flack H D (1983), Acta Cryst. A39, 876-881'
_refine_ls_abs_structure_Flack 0.18(13)
_refine_ls_extinction_method none
_refine_ls_goodness_of_fit_ref 0.925
_refine_ls_hydrogen_treatment constr
_refine_ls_matrix_type full
_refine_ls_number_parameters 480
_refine_ls_number_reflns 5546
_refine_ls_number_restraints 1
_refine_ls_restrained_S_all 0.925
_refine_ls_R_factor_all 0.1319
_refine_ls_R_factor_gt 0.0771
_refine_ls_shift/su_max 0.058
_refine_ls_shift/su_mean 0.010
_refine_ls_structure_factor_coef Fsqd
_refine_ls_weighting_details 'calc w=1/[\s^2^(Fo^2^)+(0.0634P)^2^+0.0000P] where P=(Fo^2^+2Fc^2^)/3'
_refine_ls_weighting_scheme calc
_refine_ls_wR_factor_gt 0.1571
_refine_ls_wR_factor_ref 0.1771
_reflns_number_gt 3028
_reflns_number_total 5546
_reflns_threshold_expression >2sigma(I)
_cod_data_source_file c1cc13498a.txt
_cod_data_source_block bhat07x
_cod_original_cell_volume 1880.9(11)
_cod_original_sg_symbol_H-M P21
_cod_database_code 7112685

loop_
_symmetry_equiv_pos_as_xyz
'x, y, z'
'-x, y+1/2, -z'

loop_
_atom_site_label
_atom_site_type_symbol
_atom_site_fract_x
_atom_site_fract_y
_atom_site_fract_z
_atom_site_U_iso_or_equiv
_atom_site_adp_type
_atom_site_occupancy
_atom_site_symmetry_multiplicity
_atom_site_calc_flag
_atom_site_refinement_flags
C1 C 0.0991(9) 0.4398(6) 0.2643(5) 0.055(3) Uani 1 1 d .
H1A H 0.0776 0.4746 0.2048 0.083 Uiso 1 1 calc R
H1B H 0.0155 0.4426 0.2881 0.083 Uiso 1 1 calc R
H1C H 0.1229 0.3694 0.2562 0.083 Uiso 1 1 calc R
C2 C 0.2206(8) 0.5443(6) 0.4047(5) 0.034(2) Uani 1 1 d .
H2 H 0.1373 0.5597 0.4228 0.041 Uiso 1 1 calc R
C3 C 0.3543(8) 0.5756(5) 0.4514(5) 0.033(2) Uani 1 1 d .
C4 C 0.4437(9) 0.5412(5) 0.3994(5) 0.036(2) Uani 1 1 d .
C5 C 0.3562(10) 0.4837(6) 0.3243(5) 0.040(2) Uani 1 1 d .
C6 C 0.4096(11) 0.4339(6) 0.2592(6) 0.053(3) Uani 1 1 d .
H6 H 0.3486 0.3988 0.2085 0.064 Uiso 1 1 calc R
C7 C 0.5567(10) 0.4387(6) 0.2729(6) 0.052(2) Uani 1 1 d .
H7 H 0.5992 0.4038 0.2325 0.063 Uiso 1 1 calc R
C8 C 0.6421(9) 0.4949(6) 0.3459(5) 0.044(2) Uani 1 1 d .
H8 H 0.7415 0.4979 0.3512 0.053 Uiso 1 1 calc R
C9 C 0.5958(9) 0.5451(6) 0.4095(5) 0.038(2) Uani 1 1 d .
C10 C 0.7043(8) 0.5977(6) 0.4887(5) 0.041(2) Uani 1 1 d .
C11 C 0.8218(10) 0.5217(7) 0.5157(6) 0.053(3) Uani 1 1 d .
H11 H 0.7993 0.4584 0.5373 0.064 Uiso 1 1 calc R
C12 C 0.6467(9) 0.5986(8) 0.5751(6) 0.048(2) Uani 1 1 d .
C13 C 0.5351(9) 0.6791(6) 0.5761(6) 0.051(2) Uani 1 1 d .
H13 H 0.5471 0.6908 0.6431 0.062 Uiso 1 1 calc R
C14 C 0.3772(8) 0.6345(6) 0.5390(6) 0.042(2) Uani 1 1 d .
C15 C 0.2675(9) 0.7197(7) 0.5271(6) 0.062(3) Uani 1 1 d .
H15A H 0.2765 0.7648 0.4778 0.094 Uiso 1 1 calc R
H15B H 0.2852 0.7575 0.5849 0.094 Uiso 1 1 calc R
H15C H 0.1709 0.6912 0.5111 0.094 Uiso 1 1 calc R
C16 C 0.3552(9) 0.5637(6) 0.6145(5) 0.048(2) Uani 1 1 d .
H16A H 0.2633 0.5289 0.5919 0.071 Uiso 1 1 calc R
H16B H 0.3556 0.6030 0.6694 0.071 Uiso 1 1 calc R
H16C H 0.4327 0.5141 0.6304 0.071 Uiso 1 1 calc R
C17 C 0.5717(11) 0.7738(9) 0.5437(7) 0.077(3) Uani 1 1 d .
H17 H 0.5545 0.8336 0.5734 0.093 Uiso 1 1 calc R
C18 C 0.6339(9) 0.7820(7) 0.4675(6) 0.048(2) Uani 1 1 d .
H18 H 0.6788 0.8501 0.4714 0.057 Uiso 1 1 calc R
C19 C 0.7496(9) 0.7059(6) 0.4698(6) 0.048(2) Uani 1 1 d .
C20 C 0.8005(10) 0.7107(6) 0.3826(5) 0.052(2) Uani 1 1 d .
H20A H 0.8822 0.6641 0.3901 0.063 Uiso 1 1 calc R
H20B H 0.7223 0.6866 0.3297 0.063 Uiso 1 1 calc R
C21 C 0.8461(11) 0.8148(6) 0.3598(7) 0.075(3) Uani 1 1 d .
H21A H 0.7773 0.8649 0.3685 0.113 Uiso 1 1 calc R
H21B H 0.8491 0.8161 0.2956 0.113 Uiso 1 1 calc R
H21C H 0.9412 0.8303 0.4006 0.113 Uiso 1 1 calc R
C22 C 0.8726(8) 0.7398(7) 0.5573(6) 0.057(3) Uani 1 1 d .
H22A H 0.8830 0.8131 0.5567 0.085 Uiso 1 1 calc R
H22B H 0.9628 0.7080 0.5561 0.085 Uiso 1 1 calc R
H22C H 0.8482 0.7194 0.6132 0.085 Uiso 1 1 calc R
C23 C 1.4653(8) 0.6650(6) 1.1587(5) 0.050(2) Uani 1 1 d .
H23A H 1.5438 0.6407 1.1357 0.075 Uiso 1 1 calc R
H23B H 1.4682 0.6305 1.2164 0.075 Uiso 1 1 calc R
H23C H 1.4753 0.7376 1.1696 0.075 Uiso 1 1 calc R
C24 C 1.3081(8) 0.6211(5) 1.0012(5) 0.036(2) Uani 1 1 d .
H24 H 1.3827 0.6121 0.9728 0.043 Uiso 1 1 calc R
C25 C 1.1660(8) 0.6121(6) 0.9564(5) 0.037(2) Uani 1 1 d .
C26 C 1.0929(8) 0.6378(5) 1.0259(5) 0.033(2) Uani 1 1 d .
C27 C 1.1968(8) 0.6579(6) 1.1062(5) 0.0308(19) Uani 1 1 d .
C28 C 1.1683(9) 0.6821(5) 1.1863(6) 0.043(2) Uani 1 1 d .
H28 H 1.2427 0.6938 1.2413 0.051 Uiso 1 1 calc R
C29 C 1.0242(10) 0.6890(6) 1.1840(6) 0.044(2) Uani 1 1 d .
H29 H 1.0000 0.7069 1.2385 0.052 Uiso 1 1 calc R
C30 C 0.9200(9) 0.6709(5) 1.1071(6) 0.037(2) Uani 1 1 d .
H30 H 0.8237 0.6778 1.1087 0.044 Uiso 1 1 calc R
C31 C 0.9459(8) 0.6418(5) 1.0222(5) 0.034(2) Uani 1 1 d .
C32 C 0.8205(8) 0.6203(6) 0.9378(5) 0.032(2) Uani 1 1 d .
C33 C 0.7128(9) 0.7090(6) 0.9410(6) 0.045(2) Uani 1 1 d .
H33 H 0.7495 0.7756 0.9455 0.055 Uiso 1 1 calc R
C34 C 0.7542(8) 0.5131(6) 0.9340(5) 0.034(2) Uani 1 1 d .
C35 C 0.7070(9) 0.4894(6) 1.0196(6) 0.048(2) Uani 1 1 d .
H35A H 0.6413 0.5431 1.0278 0.057 Uiso 1 1 calc R
H35B H 0.7922 0.4910 1.0739 0.057 Uiso 1 1 calc R
C36 C 0.6318(10) 0.3872(6) 1.0177(6) 0.058(3) Uani 1 1 d .
H36A H 0.5462 0.3849 0.9648 0.088 Uiso 1 1 calc R
H36B H 0.6042 0.3786 1.0748 0.088 Uiso 1 1 calc R
H36C H 0.6971 0.3330 1.0123 0.088 Uiso 1 1 calc R
C37 C 0.6188(8) 0.5055(6) 0.8460(5) 0.045(2) Uani 1 1 d .
H37A H 0.6441 0.5307 0.7918 0.067 Uiso 1 1 calc R
H37B H 0.5405 0.5459 0.8561 0.067 Uiso 1 1 calc R
H37C H 0.5884 0.4351 0.8359 0.067 Uiso 1 1 calc R
C38 C 0.8550(8) 0.4350(6) 0.9161(5) 0.038(2) Uani 1 1 d .
H38 H 0.7983 0.3714 0.9011 0.045 Uiso 1 1 calc R
C39 C 0.9114(9) 0.4565(7) 0.8337(6) 0.051(2) Uani 1 1 d .
H39A H 0.8389 0.4326 0.7778 0.062 Uiso 1 1 calc R
H39B H 0.9981 0.4150 0.8406 0.062 Uiso 1 1 calc R
C40 C 0.9493(8) 0.5648(6) 0.8161(5) 0.040(2) Uani 1 1 d .
H40 H 0.9236 0.5725 0.7476 0.048 Uiso 1 1 calc R
C41 C 1.1145(8) 0.5957(6) 0.8536(5) 0.036(2) Uani 1 1 d .
C42 C 1.2034(8) 0.5129(7) 0.8236(6) 0.056(3) Uani 1 1 d .
H42A H 1.3019 0.5363 0.8337 0.085 Uiso 1 1 calc R
H42B H 1.1614 0.4980 0.7581 0.085 Uiso 1 1 calc R
H42C H 1.2030 0.4520 0.8599 0.085 Uiso 1 1 calc R
C43 C 1.1339(8) 0.6953(6) 0.8057(5) 0.051(2) Uani 1 1 d .
H43A H 1.0888 0.7503 0.8304 0.076 Uiso 1 1 calc R
H43B H 1.0890 0.6893 0.7392 0.076 Uiso 1 1 calc R
H43C H 1.2361 0.7093 0.8170 0.076 Uiso 1 1 calc R
C44 C 0.8585(9) 0.6395(6) 0.8487(6) 0.040(2) Uani 1 1 d .
Cl1 Cl 0.4875(3) 0.7798(2) 0.36441(18) 0.0787(9) Uani 1 1 d .
Cl2 Cl 1.0030(2) 0.40746(15) 1.01797(15) 0.0491(6) Uani 1 1 d .
N1 N 0.2196(7) 0.4882(5) 0.3291(4) 0.0374(17) Uani 1 1 d .
N2 N 1.3291(6) 0.6442(5) 1.0905(4) 0.0366(17) Uani 1 1 d .
O1 O 0.9461(7) 0.5344(5) 0.5123(4) 0.0637(18) Uani 1 1 d .
H1 H 0.9710 0.4853 0.4855 0.096 Uiso 1 1 calc R
O2 O 0.6868(6) 0.5358(5) 0.6346(4) 0.0578(18) Uani 1 1 d .
O3 O 0.5907(6) 0.6995(4) 0.9383(4) 0.0556(17) Uani 1 1 d .
O4 O 0.8120(6) 0.7118(4) 0.8014(4) 0.0497(15) Uani 1 1 d .

loop_
_atom_site_aniso_label
_atom_site_aniso_U_11
_atom_site_aniso_U_22
_atom_site_aniso_U_33
_atom_site_aniso_U_23
_atom_site_aniso_U_13
_atom_site_aniso_U_12
C1 0.061(6) 0.049(6) 0.044(6) -0.001(5) -0.003(5) -0.012(5)
C2 0.027(5) 0.035(5) 0.046(5) -0.004(4) 0.019(4) 0.003(4)
C3 0.038(5) 0.032(5) 0.027(5) -0.006(4) 0.006(4) 0.001(4)
C4 0.059(6) 0.015(4) 0.034(5) 0.000(4) 0.011(5) -0.013(4)
C5 0.055(6) 0.029(5) 0.030(5) 0.005(4) 0.002(4) -0.005(4)
C6 0.075(7) 0.038(6) 0.040(5) -0.010(4) 0.007(5) 0.004(5)
C7 0.074(7) 0.047(6) 0.040(5) 0.001(5) 0.023(5) 0.024(5)
C8 0.044(6) 0.050(6) 0.036(5) 0.009(5) 0.008(4) -0.004(5)
C9 0.046(6) 0.028(5) 0.034(5) -0.006(4) 0.003(4) 0.005(4)
C10 0.029(5) 0.050(6) 0.041(5) 0.007(4) 0.006(4) 0.007(4)
C11 0.055(7) 0.058(6) 0.055(6) 0.006(5) 0.029(5) -0.009(5)
C12 0.032(5) 0.072(7) 0.043(6) -0.023(5) 0.012(5) -0.010(5)
C13 0.070(7) 0.047(6) 0.044(6) -0.017(5) 0.027(5) -0.011(5)
C14 0.032(5) 0.041(6) 0.054(6) 0.007(4) 0.016(4) -0.011(4)
C15 0.060(7) 0.048(6) 0.089(7) -0.023(5) 0.036(6) 0.009(5)
C16 0.046(6) 0.053(6) 0.042(5) -0.011(5) 0.009(4) 0.002(5)
C17 0.085(8) 0.055(7) 0.110(9) 0.008(7) 0.057(7) 0.008(6)
C18 0.056(6) 0.041(5) 0.044(6) -0.003(5) 0.012(5) -0.001(5)
C19 0.054(6) 0.033(5) 0.062(6) -0.001(5) 0.023(5) 0.002(5)
C20 0.069(6) 0.054(6) 0.043(5) 0.010(5) 0.031(5) 0.002(5)
C21 0.099(9) 0.038(6) 0.111(9) 0.019(6) 0.064(7) 0.005(6)
C22 0.038(6) 0.066(7) 0.069(7) 0.007(5) 0.019(5) -0.007(5)
C23 0.038(5) 0.061(6) 0.048(6) -0.006(5) 0.006(5) 0.001(5)
C24 0.035(5) 0.040(5) 0.030(5) 0.003(4) 0.007(4) 0.006(4)
C25 0.031(5) 0.031(5) 0.040(5) 0.003(4) -0.002(4) 0.002(4)
C26 0.035(5) 0.024(5) 0.040(5) 0.003(4) 0.010(4) 0.000(4)
C27 0.031(5) 0.030(4) 0.032(5) 0.007(4) 0.010(4) -0.002(4)
C28 0.050(6) 0.031(5) 0.048(6) -0.006(4) 0.016(5) -0.009(4)
C29 0.064(7) 0.028(5) 0.042(6) 0.001(4) 0.021(5) -0.001(5)
C30 0.060(6) 0.020(4) 0.043(6) 0.001(4) 0.034(5) 0.001(4)
C31 0.035(5) 0.032(5) 0.037(5) 0.012(4) 0.016(4) 0.010(4)
C32 0.032(5) 0.032(5) 0.032(5) 0.002(4) 0.008(4) 0.005(4)
C33 0.032(5) 0.035(5) 0.067(6) 0.015(5) 0.010(5) 0.015(4)
C34 0.045(5) 0.029(5) 0.038(5) 0.006(4) 0.027(4) 0.000(4)
C35 0.045(6) 0.037(5) 0.067(6) -0.011(5) 0.024(5) -0.011(5)
C36 0.098(8) 0.027(5) 0.065(6) 0.001(4) 0.048(6) -0.005(5)
C37 0.038(5) 0.053(6) 0.045(5) 0.008(5) 0.016(4) -0.008(5)
C38 0.040(5) 0.036(5) 0.032(5) -0.001(4) 0.003(4) 0.002(4)
C39 0.054(6) 0.052(6) 0.052(6) 0.004(5) 0.021(5) 0.004(5)
C40 0.032(5) 0.043(5) 0.042(5) 0.001(4) 0.006(4) -0.014(4)
C41 0.027(5) 0.057(6) 0.025(5) 0.008(4) 0.009(4) 0.002(4)
C42 0.030(5) 0.072(7) 0.060(6) -0.031(5) 0.001(4) 0.008(5)
C43 0.043(6) 0.063(6) 0.040(5) 0.006(5) 0.003(4) -0.005(5)
C44 0.039(5) 0.030(5) 0.048(6) 0.007(4) 0.006(4) 0.004(4)
Cl1 0.092(2) 0.0663(18) 0.0746(19) 0.0011(15) 0.0185(16) -0.0017(16)
Cl2 0.0535(14) 0.0368(12) 0.0531(14) 0.0015(11) 0.0088(12) 0.0041(12)
N1 0.032(4) 0.041(4) 0.033(4) 0.003(3) -0.002(4) -0.002(4)
N2 0.030(4) 0.043(4) 0.037(4) 0.005(3) 0.008(3) 0.003(3)
O1 0.062(5) 0.047(4) 0.083(5) 0.006(4) 0.023(4) 0.012(4)
O2 0.039(4) 0.082(5) 0.046(4) 0.023(4) 0.002(3) 0.005(3)
O3 0.029(4) 0.048(4) 0.094(5) 0.010(3) 0.025(3) 0.011(3)
O4 0.040(4) 0.043(4) 0.070(4) 0.018(3) 0.023(3) 0.009(3)

loop_
_atom_type_symbol
_atom_type_description
_atom_type_scat_dispersion_real
_atom_type_scat_dispersion_imag
_atom_type_scat_source
C C 0.0033 0.0016 'International Tables Vol C Tables 4.2.6.8 and 6.1.1.4'
H H 0.0000 0.0000 'International Tables Vol C Tables 4.2.6.8 and 6.1.1.4'
N N 0.0061 0.0033 'International Tables Vol C Tables 4.2.6.8 and 6.1.1.4'
O O 0.0106 0.0060 'International Tables Vol C Tables 4.2.6.8 and 6.1.1.4'
Cl Cl 0.1484 0.1585 'International Tables Vol C Tables 4.2.6.8 and 6.1.1.4'

loop_
_geom_angle_atom_site_label_1
_geom_angle_atom_site_label_2
_geom_angle_atom_site_label_3
_geom_angle
C3 C2 N1 112.5(7)
C2 C3 C4 105.4(7)
C2 C3 C14 120.0(7)
C4 C3 C14 134.6(7)
C3 C4 C5 107.0(7)
C3 C4 C9 135.1(7)
C5 C4 C9 117.7(8)
N1 C5 C6 128.5(8)
N1 C5 C4 108.0(7)
C6 C5 C4 123.6(9)
C7 C6 C5 116.4(8)
C6 C7 C8 120.1(8)
C9 C8 C7 125.7(8)
C8 C9 C4 116.5(7)
C8 C9 C10 119.3(8)
C4 C9 C10 124.1(7)
C11 C10 C9 102.2(7)
C11 C10 C19 116.1(7)
C9 C10 C19 116.7(7)
C11 C10 C12 101.8(7)
C9 C10 C12 109.1(7)
C19 C10 C12 109.6(7)
O1 C11 C10 125.3(9)
O2 C12 C13 123.8(8)
O2 C12 C10 120.1(8)
C13 C12 C10 116.0(8)
C17 C13 C12 111.5(8)
C17 C13 C14 121.0(8)
C12 C13 C14 110.8(7)
C3 C14 C15 110.9(7)
C3 C14 C16 108.6(6)
C15 C14 C16 107.4(7)
C3 C14 C13 113.2(6)
C15 C14 C13 109.7(7)
C16 C14 C13 106.7(6)
C13 C17 C18 122.5(10)
C17 C18 C19 114.1(8)
C17 C18 Cl1 106.4(7)
C19 C18 Cl1 114.5(6)
C18 C19 C20 111.9(7)
C18 C19 C10 112.1(7)
C20 C19 C10 112.0(7)
C18 C19 C22 102.3(7)
C20 C19 C22 110.8(7)
C10 C19 C22 107.3(7)
C21 C20 C19 114.7(8)
N2 C24 C25 111.3(7)
C24 C25 C26 104.8(7)
C24 C25 C41 121.3(7)
C26 C25 C41 133.2(7)
C27 C26 C31 120.9(7)
C27 C26 C25 107.1(7)
C31 C26 C25 132.0(7)
C28 C27 C26 123.5(8)
C28 C27 N2 128.2(7)
C26 C27 N2 108.2(7)
C27 C28 C29 116.8(8)
C30 C29 C28 121.5(8)
C29 C30 C31 123.3(8)
C26 C31 C30 114.0(7)
C26 C31 C32 126.1(7)
C30 C31 C32 119.9(7)
C44 C32 C31 111.9(6)
C44 C32 C34 108.8(6)
C31 C32 C34 115.4(6)
C44 C32 C33 103.4(6)
C31 C32 C33 102.5(6)
C34 C32 C33 114.2(6)
O3 C33 C32 125.8(8)
C38 C34 C35 112.2(6)
C38 C34 C32 110.7(6)
C35 C34 C32 112.2(6)
C38 C34 C37 103.6(6)
C35 C34 C37 108.7(6)
C32 C34 C37 109.1(6)
C34 C35 C36 115.0(7)
C34 C38 C39 114.9(6)
C34 C38 Cl2 112.8(5)
C39 C38 Cl2 110.2(6)
C38 C39 C40 118.7(7)
C44 C40 C39 111.8(7)
C44 C40 C41 109.9(6)
C39 C40 C41 116.6(7)
C25 C41 C42 110.8(6)
C25 C41 C43 108.1(6)
C42 C41 C43 108.6(6)
C25 C41 C40 114.3(6)
C42 C41 C40 107.6(6)
C43 C41 C40 107.2(6)
O4 C44 C40 119.3(8)
O4 C44 C32 121.0(8)
C40 C44 C32 119.7(7)
C5 N1 C2 107.1(6)
C5 N1 C1 124.4(7)
C2 N1 C1 128.5(7)
C24 N2 C27 108.5(6)
C24 N2 C23 127.1(7)
C27 N2 C23 123.9(7)

loop_
_geom_bond_atom_site_label_1
_geom_bond_atom_site_label_2
_geom_bond_distance
C1 N1 1.451(9)
C2 C3 1.360(10)
C2 N1 1.363(9)
C3 C4 1.404(10)
C3 C14 1.501(10)
C4 C5 1.434(10)
C4 C9 1.448(11)
C5 N1 1.355(10)
C5 C6 1.404(11)
C6 C7 1.391(11)
C7 C8 1.397(11)
C8 C9 1.350(10)
C9 C10 1.526(10)
C10 C11 1.497(11)
C10 C19 1.554(11)
C10 C12 1.560(11)
C11 O1 1.238(9)
C12 O2 1.210(10)
C12 C13 1.529(12)
C13 C17 1.433(13)
C13 C14 1.596(11)
C14 C15 1.533(11)
C14 C16 1.542(10)
C17 C18 1.451(11)
C18 C19 1.509(11)
C18 Cl1 1.793(8)
C19 C20 1.536(11)
C19 C22 1.580(11)
C20 C21 1.522(11)
C23 N2 1.459(9)
C24 N2 1.345(9)
C24 C25 1.365(10)
C25 C26 1.467(10)
C25 C41 1.509(10)
C26 C27 1.371(10)
C26 C31 1.418(10)
C27 C28 1.355(10)
C27 N2 1.387(9)
C28 C29 1.399(11)
C29 C30 1.333(10)
C30 C31 1.431(10)
C31 C32 1.524(10)
C32 C44 1.517(10)
C32 C34 1.560(10)
C32 C33 1.589(10)
C33 O3 1.185(8)
C34 C38 1.505(10)
C34 C35 1.524(10)
C34 C37 1.591(10)
C35 C36 1.541(11)
C38 C39 1.525(10)
C38 Cl2 1.826(7)
C39 C40 1.529(11)
C40 C44 1.503(11)
C40 C41 1.602(10)
C41 C42 1.546(10)
C41 C43 1.547(11)
C44 O4 1.208(9)

loop_
_geom_torsion_atom_site_label_1
_geom_torsion_atom_site_label_2
_geom_torsion_atom_site_label_3
_geom_torsion_atom_site_label_4
_geom_torsion
N1 C2 C3 C4 3.0(9)
N1 C2 C3 C14 -177.3(7)
C2 C3 C4 C5 -3.5(8)
C14 C3 C4 C5 176.9(8)
C2 C3 C4 C9 -178.0(8)
C14 C3 C4 C9 2.4(15)
C3 C4 C5 N1 2.9(8)
C9 C4 C5 N1 178.5(6)
C3 C4 C5 C6 -177.5(7)
C9 C4 C5 C6 -1.9(11)
N1 C5 C6 C7 -177.7(8)
C4 C5 C6 C7 2.8(11)
C5 C6 C7 C8 -2.9(12)
C6 C7 C8 C9 2.2(13)
C7 C8 C9 C4 -1.1(12)
C7 C8 C9 C10 176.3(7)
C3 C4 C9 C8 175.0(8)
C5 C4 C9 C8 0.9(10)
C3 C4 C9 C10 -2.3(14)
C5 C4 C9 C10 -176.3(7)
C8 C9 C10 C11 -42.5(9)
C4 C9 C10 C11 134.6(8)
C8 C9 C10 C19 85.3(9)
C4 C9 C10 C19 -97.5(9)
C8 C9 C10 C12 -149.8(8)
C4 C9 C10 C12 27.4(10)
C9 C10 C11 O1 118.2(9)
C19 C10 C11 O1 -10.0(12)
C12 C10 C11 O1 -129.0(9)
C11 C10 C12 O2 -9.8(10)
C9 C10 C12 O2 97.7(9)
C19 C10 C12 O2 -133.3(8)
C11 C10 C12 C13 172.8(7)
C9 C10 C12 C13 -79.7(9)
C19 C10 C12 C13 49.3(9)
O2 C12 C13 C17 140.8(10)
C10 C12 C13 C17 -41.9(10)
O2 C12 C13 C14 -81.4(10)
C10 C12 C13 C14 95.9(8)
C2 C3 C14 C15 -47.4(10)
C4 C3 C14 C15 132.2(9)
C2 C3 C14 C16 70.4(9)
C4 C3 C14 C16 -110.0(10)
C2 C3 C14 C13 -171.2(7)
C4 C3 C14 C13 8.3(12)
C17 C13 C14 C3 86.0(10)
C12 C13 C14 C3 -47.2(9)
C17 C13 C14 C15 -38.5(11)
C12 C13 C14 C15 -171.7(7)
C17 C13 C14 C16 -154.6(8)
C12 C13 C14 C16 72.2(8)
C12 C13 C17 C18 39.0(13)
C14 C13 C17 C18 -93.9(11)
C13 C17 C18 C19 -43.1(13)
C13 C17 C18 Cl1 84.1(10)
C17 C18 C19 C20 174.0(8)
Cl1 C18 C19 C20 51.1(9)
C17 C18 C19 C10 47.3(11)
Cl1 C18 C19 C10 -75.6(8)
C17 C18 C19 C22 -67.4(9)
Cl1 C18 C19 C22 169.7(6)
C11 C10 C19 C18 -165.2(7)
C9 C10 C19 C18 74.1(9)
C12 C10 C19 C18 -50.6(9)
C11 C10 C19 C20 68.2(10)
C9 C10 C19 C20 -52.6(10)
C12 C10 C19 C20 -177.2(7)
C11 C10 C19 C22 -53.7(9)
C9 C10 C19 C22 -174.4(7)
C12 C10 C19 C22 61.0(8)
C18 C19 C20 C21 53.0(11)
C10 C19 C20 C21 179.8(8)
C22 C19 C20 C21 -60.4(10)
N2 C24 C25 C26 3.1(9)
N2 C24 C25 C41 174.4(7)
C24 C25 C26 C27 -1.2(8)
C41 C25 C26 C27 -170.9(8)
C24 C25 C26 C31 -179.5(8)
C41 C25 C26 C31 10.8(15)
C31 C26 C27 C28 0.2(12)
C25 C26 C27 C28 -178.3(7)
C31 C26 C27 N2 177.4(7)
C25 C26 C27 N2 -1.1(8)
C26 C27 C28 C29 -1.8(12)
N2 C27 C28 C29 -178.4(7)
C27 C28 C29 C30 1.1(12)
C28 C29 C30 C31 1.1(12)
C27 C26 C31 C30 1.9(10)
C25 C26 C31 C30 179.9(8)
C27 C26 C31 C32 -179.4(7)
C25 C26 C31 C32 -1.3(13)
C29 C30 C31 C26 -2.6(11)
C29 C30 C31 C32 178.6(7)
C26 C31 C32 C44 -25.8(10)
C30 C31 C32 C44 152.8(7)
C26 C31 C32 C34 99.3(8)
C30 C31 C32 C34 -82.0(8)
C26 C31 C32 C33 -136.0(8)
C30 C31 C32 C33 42.7(9)
C44 C32 C33 O3 116.0(9)
C31 C32 C33 O3 -127.6(9)
C34 C32 C33 O3 -2.1(12)
C44 C32 C34 C38 56.2(8)
C31 C32 C34 C38 -70.5(8)
C33 C32 C34 C38 171.1(6)
C44 C32 C34 C35 -177.6(7)
C31 C32 C34 C35 55.7(9)
C33 C32 C34 C35 -62.7(8)
C44 C32 C34 C37 -57.2(8)
C31 C32 C34 C37 176.1(6)
C33 C32 C34 C37 57.7(8)
C38 C34 C35 C36 -58.3(9)
C32 C34 C35 C36 176.3(7)
C37 C34 C35 C36 55.7(9)
C35 C34 C38 C39 -177.5(7)
C32 C34 C38 C39 -51.3(8)
C37 C34 C38 C39 65.5(8)
C35 C34 C38 Cl2 -50.0(8)
C32 C34 C38 Cl2 76.2(7)
C37 C34 C38 Cl2 -167.0(5)
C34 C38 C39 C40 38.9(10)
Cl2 C38 C39 C40 -89.8(8)
C38 C39 C40 C44 -30.1(10)
C38 C39 C40 C41 97.4(9)
C24 C25 C41 C42 46.5(10)
C26 C25 C41 C42 -145.2(8)
C24 C25 C41 C43 -72.5(9)
C26 C25 C41 C43 95.9(10)
C24 C25 C41 C40 168.2(7)
C26 C25 C41 C40 -23.4(12)
C44 C40 C41 C25 52.8(9)
C39 C40 C41 C25 -75.6(9)
C44 C40 C41 C42 176.3(7)
C39 C40 C41 C42 47.8(9)
C44 C40 C41 C43 -67.0(8)
C39 C40 C41 C43 164.5(7)
C39 C40 C44 O4 -138.1(8)
C41 C40 C44 O4 90.8(9)
C39 C40 C44 C32 38.8(10)
C41 C40 C44 C32 -92.3(8)
C31 C32 C44 O4 -107.0(8)
C34 C32 C44 O4 124.3(8)
C33 C32 C44 O4 2.6(10)
C31 C32 C44 C40 76.1(9)
C34 C32 C44 C40 -52.6(9)
C33 C32 C44 C40 -174.3(7)
C6 C5 N1 C2 179.3(8)
C4 C5 N1 C2 -1.1(8)
C6 C5 N1 C1 0.0(12)
C4 C5 N1 C1 179.5(6)
C3 C2 N1 C5 -1.2(9)
C3 C2 N1 C1 178.1(7)
C25 C24 N2 C27 -3.9(9)
C25 C24 N2 C23 -176.5(7)
C28 C27 N2 C24 -179.9(8)
C26 C27 N2 C24 3.0(8)
C28 C27 N2 C23 -7.1(12)
C26 C27 N2 C23 175.9(7)
